data_4110566
loop_
_publ_author_name
'Liqin Qiu'
'Fuk Yee Kwong'
'Jing Wu'
'Wai Har Lam'
'Shusun Chan'
'Wing-Yiu Yu'
'Yue-Ming Li'
'Rongwei Guo'
'Zhongyuan Zhou'
'Albert S. C. Chan'

_publ_section_title
;
 A New Class of Versatile Chiral-Bridged Atropisomeric Diphosphine
 Ligands: Remarkably Efficient Ligand Syntheses and Their Applications in
 Highly Enantioselective Hydrogenation Reactions
;
_journal_name_full 'Journal of the American Chemical Society'
_journal_page_first 5955
_journal_page_last 5965
_journal_paper_doi 10.1021/ja0602694
_journal_volume 128
_journal_year 2006
_chemical_formula_sum 'C46 H46 O6 P2'
_chemical_formula_weight 756.77
_chemical_name_systematic
; 
 ? 
;
_space_group_IT_number 19
_symmetry_cell_setting orthorhombic
_symmetry_space_group_name_Hall 'P 2ac 2ab'
_symmetry_space_group_name_H-M 'P 21 21 21'
_atom_sites_solution_hydrogens geom
_atom_sites_solution_primary direct
_atom_sites_solution_secondary difmap
_audit_creation_method SHELXL-97
_cell_angle_alpha 90.00
_cell_angle_beta 90.00
_cell_angle_gamma 90.00
_cell_formula_units_Z 4
_cell_length_a 11.7451(16)
_cell_length_b 17.359(3)
_cell_length_c 19.760(3)
_cell_measurement_reflns_used 6672
_cell_measurement_temperature 294(2)
_cell_measurement_theta_max 27.5
_cell_measurement_theta_min 1
_cell_volume 4028.7(11)
_computing_cell_refinement 'Bruker SMART'
_computing_data_collection 'Bruker SMART'
_computing_data_reduction 'Bruker SHELXTL'
_computing_molecular_graphics 'Bruker SHELXTL'
_computing_publication_material 'Bruker SHELXTL'
_computing_structure_refinement 'SHELXL-97 (Sheldrick, 1997)'
_computing_structure_solution 'SHELXS-97 (Sheldrick, 1990)'
_diffrn_ambient_temperature 294(2)
_diffrn_measured_fraction_theta_full 0.997
_diffrn_measured_fraction_theta_max 0.997
_diffrn_measurement_device_type 'CCD area detector'
_diffrn_measurement_method 'phi and omega scans'
_diffrn_radiation_monochromator graphite
_diffrn_radiation_source 'fine-focus sealed tube'
_diffrn_radiation_type MoK\a
_diffrn_radiation_wavelength 0.71073
_diffrn_reflns_av_R_equivalents 0.0759
_diffrn_reflns_av_sigmaI/netI 0.1352
_diffrn_reflns_limit_h_max 15
_diffrn_reflns_limit_h_min -13
_diffrn_reflns_limit_k_max 22
_diffrn_reflns_limit_k_min -21
_diffrn_reflns_limit_l_max 20
_diffrn_reflns_limit_l_min -25
_diffrn_reflns_number 26614
_diffrn_reflns_theta_full 27.56
_diffrn_reflns_theta_max 27.56
_diffrn_reflns_theta_min 2.69
_exptl_absorpt_coefficient_mu 0.156
_exptl_absorpt_correction_T_max 0.9665
_exptl_absorpt_correction_T_min 0.9547
_exptl_absorpt_correction_type multi-scan
_exptl_absorpt_process_details 'SADABS; Sheldrick 1996'
_exptl_crystal_colour colorless
_exptl_crystal_density_diffrn 1.248
_exptl_crystal_description block
_exptl_crystal_F_000 1600
_exptl_crystal_size_max 0.30
_exptl_crystal_size_mid 0.26
_exptl_crystal_size_min 0.22
_refine_diff_density_max 0.421
_refine_diff_density_min -0.341
_refine_diff_density_rms 0.047
_refine_ls_abs_structure_details 'Flack H D (1983), Acta Cryst. A39, 876-881'
_refine_ls_abs_structure_Flack 0.00(8)
_refine_ls_extinction_method none
_refine_ls_goodness_of_fit_ref 1.005
_refine_ls_hydrogen_treatment constr
_refine_ls_matrix_type full
_refine_ls_number_parameters 489
_refine_ls_number_reflns 9275
_refine_ls_number_restraints 1
_refine_ls_restrained_S_all 1.019
_refine_ls_R_factor_all 0.1376
_refine_ls_R_factor_gt 0.0516
_refine_ls_shift/su_max 0.003
_refine_ls_shift/su_mean 0.000
_refine_ls_structure_factor_coef Fsqd
_refine_ls_weighting_details 'calc w=1/[\s^2^(Fo^2^)+(0.0130P)^2^+0.0000P] where P=(Fo^2^+2Fc^2^)/3'
_refine_ls_weighting_scheme calc
_refine_ls_wR_factor_gt 0.0731
_refine_ls_wR_factor_ref 0.0836
_reflns_number_gt 4222
_reflns_number_total 9275
_reflns_threshold_expression >2sigma(I)
_cod_data_source_file ja0602694si20060303_022214.cif
_cod_data_source_block qlq7_for_SRR-6c
_cod_original_cell_volume 4028.7(10)
_cod_database_code 4110566

loop_
_symmetry_equiv_pos_as_xyz
'x, y, z'
'-x+1/2, -y, z+1/2'
'-x, y+1/2, -z+1/2'
'x+1/2, -y+1/2, -z'

loop_
_atom_site_label
_atom_site_type_symbol
_atom_site_fract_x
_atom_site_fract_y
_atom_site_fract_z
_atom_site_U_iso_or_equiv
_atom_site_adp_type
_atom_site_occupancy
_atom_site_symmetry_multiplicity
_atom_site_calc_flag
_atom_site_refinement_flags
P1 P 0.30563(5) 0.20062(4) 0.19844(3) 0.0425(2) Uani 1 1 d .
P2 P 0.65210(5) 0.21695(4) 0.22858(3) 0.04042(19) Uani 1 1 d .
O1 O 0.39622(12) 0.18270(10) 0.14902(7) 0.0477(5) Uani 1 1 d .
O2 O 0.57431(11) 0.28316(9) 0.23910(8) 0.0502(5) Uani 1 1 d .
O3 O 0.53046(13) 0.12100(10) 0.41146(8) 0.0507(5) Uani 1 1 d .
O4 O 0.35475(12) 0.02003(9) 0.31568(8) 0.0477(5) Uani 1 1 d .
C1 C 0.34970(17) 0.21355(14) 0.28614(11) 0.0359(6) Uani 1 1 d .
C2 C 0.2931(2) 0.26777(15) 0.32547(12) 0.0499(8) Uani 1 1 d .
H2B H 0.2396 0.3003 0.3057 0.060 Uiso 1 1 calc R
C3 C 0.3164(2) 0.27349(15) 0.39429(12) 0.0596(9) Uani 1 1 d .
H3A H 0.2800 0.3104 0.4206 0.072 Uiso 1 1 calc R
C4 C 0.3939(2) 0.22385(16) 0.42292(13) 0.0557(9) Uani 1 1 d .
H4A H 0.4083 0.2266 0.4691 0.067 Uiso 1 1 calc R
C5 C 0.45050(19) 0.17030(15) 0.38433(12) 0.0409(7) Uani 1 1 d .
C6 C 0.43131(18) 0.16595(14) 0.31472(11) 0.0337(7) Uani 1 1 d .
C7 C 0.49342(17) 0.10623(13) 0.27484(12) 0.0317(7) Uani 1 1 d .
C8 C 0.59000(18) 0.12138(14) 0.23627(12) 0.0366(7) Uani 1 1 d .
C9 C 0.6416(2) 0.06122(15) 0.20134(12) 0.0475(8) Uani 1 1 d .
H9A H 0.7063 0.0711 0.1757 0.057 Uiso 1 1 calc R
C10 C 0.5994(2) -0.01241(15) 0.20379(12) 0.0519(8) Uani 1 1 d .
H10A H 0.6354 -0.0517 0.1800 0.062 Uiso 1 1 calc R
C11 C 0.5033(2) -0.02825(14) 0.24165(13) 0.0453(8) Uani 1 1 d .
H11A H 0.4732 -0.0778 0.2428 0.054 Uiso 1 1 calc R
C12 C 0.45290(19) 0.03038(15) 0.27762(12) 0.0400(7) Uani 1 1 d .
C13 C 0.3486(2) -0.04836(15) 0.35777(13) 0.0525(8) Uani 1 1 d .
H13A H 0.3730 -0.0927 0.3307 0.063 Uiso 1 1 calc R
C14 C 0.4289(2) -0.04014(17) 0.41693(14) 0.0700(10) Uani 1 1 d .
H14A H 0.5057 -0.0349 0.3996 0.084 Uiso 1 1 calc R
H14B H 0.4261 -0.0872 0.4434 0.084 Uiso 1 1 calc R
C15 C 0.4045(2) 0.02744(18) 0.46355(14) 0.0719(10) Uani 1 1 d .
H15A H 0.3808 0.0072 0.5071 0.086 Uiso 1 1 calc R
H15B H 0.3407 0.0560 0.4451 0.086 Uiso 1 1 calc R
C16 C 0.5023(2) 0.08379(17) 0.47549(13) 0.0592(9) Uani 1 1 d .
H16A H 0.4768 0.1233 0.5075 0.071 Uiso 1 1 calc R
C17 C 0.2246(2) -0.05809(16) 0.37461(14) 0.0716(10) Uani 1 1 d .
H17A H 0.1819 -0.0654 0.3336 0.107 Uiso 1 1 calc R
H17B H 0.1975 -0.0129 0.3975 0.107 Uiso 1 1 calc R
H17C H 0.2150 -0.1022 0.4034 0.107 Uiso 1 1 calc R
C18 C 0.6104(2) 0.0494(2) 0.50122(14) 0.0914(12) Uani 1 1 d .
H18A H 0.6649 0.0896 0.5093 0.137 Uiso 1 1 calc R
H18B H 0.6402 0.0142 0.4682 0.137 Uiso 1 1 calc R
H18C H 0.5958 0.0224 0.5427 0.137 Uiso 1 1 calc R
C19 C 0.23244(18) 0.28848(15) 0.17680(11) 0.0418(7) Uani 1 1 d .
C20 C 0.2967(2) 0.35468(16) 0.17160(13) 0.0593(9) Uani 1 1 d .
H20A H 0.3742 0.3530 0.1813 0.071 Uiso 1 1 calc R
C21 C 0.2477(2) 0.42318(17) 0.15226(15) 0.0702(10) Uani 1 1 d .
H21A H 0.2921 0.4674 0.1492 0.084 Uiso 1 1 calc R
C22 C 0.1346(2) 0.42660(18) 0.13756(14) 0.0726(10) Uani 1 1 d .
H22A H 0.1016 0.4731 0.1248 0.087 Uiso 1 1 calc R
C23 C 0.0689(2) 0.36062(19) 0.14165(15) 0.0781(11) Uani 1 1 d .
H23A H -0.0081 0.3625 0.1310 0.094 Uiso 1 1 calc R
C24 C 0.1179(2) 0.29213(18) 0.16156(13) 0.0638(9) Uani 1 1 d .
H24A H 0.0734 0.2480 0.1648 0.077 Uiso 1 1 calc R
C25 C 0.1989(2) 0.12586(14) 0.20314(12) 0.0416(7) Uani 1 1 d .
C26 C 0.2045(2) 0.06563(17) 0.15868(14) 0.0674(10) Uani 1 1 d .
H26A H 0.2625 0.0642 0.1266 0.081 Uiso 1 1 calc R
C27 C 0.1251(3) 0.00667(18) 0.16065(16) 0.0898(12) Uani 1 1 d .
H27A H 0.1307 -0.0341 0.1303 0.108 Uiso 1 1 calc R
C28 C 0.0381(3) 0.00792(18) 0.20720(15) 0.0800(11) Uani 1 1 d .
H28A H -0.0167 -0.0307 0.2080 0.096 Uiso 1 1 calc R
C29 C 0.0344(2) 0.06743(17) 0.25217(16) 0.0711(10) Uani 1 1 d .
H29A H -0.0233 0.0691 0.2843 0.085 Uiso 1 1 calc R
C30 C 0.1138(2) 0.12425(16) 0.25065(14) 0.0628(9) Uani 1 1 d .
H30A H 0.1104 0.1633 0.2828 0.075 Uiso 1 1 calc R
C31 C 0.71585(18) 0.21937(14) 0.14503(12) 0.0419(7) Uani 1 1 d .
C32 C 0.8274(2) 0.19776(17) 0.13229(13) 0.0655(10) Uani 1 1 d .
H32A H 0.8734 0.1817 0.1679 0.079 Uiso 1 1 calc R
C33 C 0.8712(2) 0.1997(2) 0.06757(15) 0.0846(12) Uani 1 1 d .
H33A H 0.9443 0.1818 0.0588 0.102 Uiso 1 1 calc R
C34 C 0.8043(3) 0.2286(2) 0.01605(15) 0.0902(12) Uani 1 1 d .
H34A H 0.8351 0.2345 -0.0270 0.108 Uiso 1 1 calc R
C35 C 0.6925(3) 0.24876(18) 0.02755(13) 0.0716(11) Uani 1 1 d .
H35A H 0.6467 0.2654 -0.0079 0.086 Uiso 1 1 calc R
C36 C 0.6499(2) 0.24403(15) 0.09169(13) 0.0560(9) Uani 1 1 d .
H36A H 0.5745 0.2578 0.0995 0.067 Uiso 1 1 calc R
C37 C 0.77012(17) 0.21865(15) 0.28760(11) 0.0382(7) Uani 1 1 d .
C38 C 0.7814(2) 0.16570(16) 0.33986(12) 0.0518(8) Uani 1 1 d .
H38A H 0.7290 0.1258 0.3437 0.062 Uiso 1 1 calc R
C39 C 0.8692(2) 0.17134(17) 0.38630(13) 0.0648(10) Uani 1 1 d .
H39A H 0.8765 0.1353 0.4208 0.078 Uiso 1 1 calc R
C40 C 0.9462(2) 0.23156(18) 0.38062(13) 0.0642(10) Uani 1 1 d .
H40A H 1.0056 0.2359 0.4116 0.077 Uiso 1 1 calc R
C41 C 0.9357(2) 0.28405(19) 0.33036(14) 0.0675(10) Uani 1 1 d .
H41A H 0.9887 0.3236 0.3265 0.081 Uiso 1 1 calc R
C42 C 0.8468(2) 0.27937(16) 0.28458(13) 0.0573(8) Uani 1 1 d .
H42A H 0.8384 0.3172 0.2516 0.069 Uiso 1 1 calc R
O5 O -0.0709(2) 0.05954(17) 0.52261(14) 0.1495(12) Uani 1 1 d .
O6 O 0.0975(2) 0.04248(15) 0.56835(12) 0.1109(8) Uani 1 1 d .
C43 C 0.0045(3) -0.06742(19) 0.53363(16) 0.1002(13) Uani 1 1 d .
H43A H -0.0666 -0.0845 0.5150 0.150 Uiso 1 1 calc R
H43B H 0.0130 -0.0876 0.5786 0.150 Uiso 1 1 calc R
H43C H 0.0659 -0.0854 0.5058 0.150 Uiso 1 1 calc R
C44 C 0.0063(4) 0.0159(2) 0.53600(19) 0.1024(14) Uani 1 1 d .
C45 C 0.1092(3) 0.1274(2) 0.5935(2) 0.1402(18) Uani 1 1 d D
H45A H 0.0350 0.1500 0.6018 0.168 Uiso 1 1 calc R
H45B H 0.1538 0.1299 0.6347 0.168 Uiso 1 1 calc R
C46 C 0.1639(3) 0.1647(3) 0.5413(2) 0.1544(19) Uani 1 1 d D
H46A H 0.1671 0.2189 0.5508 0.232 Uiso 1 1 calc R
H46B H 0.1230 0.1563 0.4999 0.232 Uiso 1 1 calc R
H46C H 0.2399 0.1449 0.5369 0.232 Uiso 1 1 calc R

loop_
_atom_site_aniso_label
_atom_site_aniso_U_11
_atom_site_aniso_U_22
_atom_site_aniso_U_33
_atom_site_aniso_U_23
_atom_site_aniso_U_13
_atom_site_aniso_U_12
P1 0.0395(4) 0.0413(5) 0.0468(4) -0.0023(4) -0.0001(4) 0.0056(4)
P2 0.0392(3) 0.0362(4) 0.0458(4) 0.0033(4) 0.0013(3) -0.0008(4)
O1 0.0362(9) 0.0649(14) 0.0419(10) -0.0041(9) 0.0081(9) 0.0077(9)
O2 0.0465(9) 0.0358(11) 0.0683(12) -0.0005(10) 0.0012(9) 0.0030(10)
O3 0.0539(11) 0.0550(13) 0.0433(11) 0.0006(10) -0.0050(10) -0.0006(10)
O4 0.0411(9) 0.0375(11) 0.0645(12) 0.0069(9) 0.0047(9) -0.0065(9)
C1 0.0353(12) 0.0280(15) 0.0444(15) -0.0057(13) 0.0081(12) 0.0029(13)
C2 0.0468(15) 0.0455(19) 0.0575(18) -0.0059(15) -0.0006(14) 0.0079(15)
C3 0.079(2) 0.046(2) 0.0540(18) -0.0146(15) 0.0154(17) 0.0057(17)
C4 0.0692(18) 0.056(2) 0.0420(16) -0.0092(16) -0.0020(15) 0.0038(18)
C5 0.0375(15) 0.0369(17) 0.0484(17) -0.0044(15) -0.0007(14) -0.0020(14)
C6 0.0334(14) 0.0316(16) 0.0362(15) -0.0029(13) 0.0039(13) -0.0043(12)
C7 0.0357(13) 0.0253(15) 0.0340(15) -0.0041(12) -0.0037(13) 0.0006(12)
C8 0.0382(13) 0.0343(16) 0.0373(15) -0.0008(13) 0.0019(14) 0.0045(13)
C9 0.0465(15) 0.0450(18) 0.0510(17) 0.0051(15) 0.0116(15) 0.0006(15)
C10 0.0651(17) 0.0384(19) 0.0521(18) -0.0069(15) 0.0059(16) 0.0057(15)
C11 0.0559(15) 0.0256(16) 0.0543(18) 0.0011(14) 0.0006(14) -0.0023(14)
C12 0.0390(14) 0.0357(17) 0.0453(17) -0.0004(14) -0.0043(14) 0.0019(14)
C13 0.0539(16) 0.0435(19) 0.0600(18) 0.0068(16) 0.0004(16) -0.0112(15)
C14 0.077(2) 0.058(2) 0.075(2) 0.0094(19) -0.0062(19) -0.0071(18)
C15 0.091(2) 0.072(2) 0.0528(19) 0.0084(19) 0.0121(18) -0.012(2)
C16 0.073(2) 0.069(2) 0.0357(18) 0.0073(16) -0.0068(16) -0.0092(19)
C17 0.0570(18) 0.065(2) 0.092(2) 0.022(2) 0.0015(18) -0.0162(17)
C18 0.088(2) 0.120(3) 0.067(2) 0.024(2) -0.029(2) -0.005(2)
C19 0.0410(14) 0.0368(17) 0.0476(16) 0.0011(14) 0.0037(12) 0.0093(15)
C20 0.0508(16) 0.047(2) 0.080(2) 0.0008(17) -0.0053(17) 0.0076(16)
C21 0.077(2) 0.041(2) 0.092(2) 0.0015(19) -0.009(2) 0.0052(18)
C22 0.086(2) 0.061(2) 0.071(2) 0.0088(18) -0.001(2) 0.030(2)
C23 0.0580(19) 0.083(3) 0.093(3) 0.022(2) -0.004(2) 0.0198(19)
C24 0.0498(17) 0.059(2) 0.082(2) 0.0187(19) -0.0015(16) 0.0024(17)
C25 0.0430(14) 0.0395(17) 0.0423(16) -0.0042(14) 0.0061(15) 0.0031(14)
C26 0.0749(19) 0.069(2) 0.0583(19) -0.0115(18) 0.0138(19) -0.010(2)
C27 0.114(3) 0.078(3) 0.077(2) -0.030(2) 0.024(2) -0.038(2)
C28 0.086(2) 0.064(2) 0.090(3) -0.005(2) 0.011(2) -0.0211(19)
C29 0.0674(19) 0.052(2) 0.094(3) 0.000(2) 0.021(2) -0.0015(18)
C30 0.075(2) 0.043(2) 0.071(2) -0.0128(17) 0.0090(19) -0.0062(17)
C31 0.0404(14) 0.0396(17) 0.0458(16) 0.0004(15) 0.0027(13) -0.0018(15)
C32 0.0530(17) 0.094(3) 0.0494(17) -0.0033(18) 0.0110(15) -0.0042(19)
C33 0.0567(19) 0.123(3) 0.074(2) -0.006(2) 0.0148(18) -0.009(2)
C34 0.094(2) 0.110(3) 0.066 -0.005(2) 0.031(2) -0.033(2)
C35 0.090(2) 0.086(3) 0.0389(17) 0.0089(17) -0.0162(18) -0.007(2)
C36 0.0611(18) 0.057(2) 0.0497(17) -0.0008(15) -0.0092(17) -0.0020(16)
C37 0.0355(13) 0.0403(17) 0.0387(15) -0.0018(14) 0.0047(12) 0.0033(14)
C38 0.0472(16) 0.055(2) 0.0531(17) 0.0024(16) -0.0012(16) -0.0063(15)
C39 0.071(2) 0.071(2) 0.0522(18) 0.0030(17) -0.0137(17) 0.0103(19)
C40 0.0556(18) 0.085(3) 0.0524(18) -0.0176(19) -0.0051(16) 0.0080(18)
C41 0.0536(17) 0.069(2) 0.080(2) 0.002(2) -0.0113(17) -0.0132(19)
C42 0.0569(16) 0.053(2) 0.0616(19) 0.0068(17) -0.0057(16) -0.0073(17)
O5 0.141(2) 0.146(3) 0.162(3) 0.048(2) -0.037(2) 0.044(2)
O6 0.1138(18) 0.097(2) 0.122 0.0031(17) -0.0086(17) 0.0222(17)
C43 0.148(3) 0.078(3) 0.074(3) 0.002(2) -0.022(2) -0.010(3)
C44 0.137(3) 0.074(3) 0.096(3) 0.015(3) -0.047(3) 0.026(3)
C45 0.161(4) 0.109(4) 0.150(4) -0.017(3) 0.035(3) 0.036(3)
C46 0.148(4) 0.145(4) 0.171(4) 0.043(3) 0.076(3) 0.033(3)

loop_
_atom_type_symbol
_atom_type_description
_atom_type_scat_dispersion_real
_atom_type_scat_dispersion_imag
_atom_type_scat_source
C C 0.0033 0.0016 'International Tables Vol C Tables 4.2.6.8 and 6.1.1.4'
H H 0.0000 0.0000 'International Tables Vol C Tables 4.2.6.8 and 6.1.1.4'
O O 0.0106 0.0060 'International Tables Vol C Tables 4.2.6.8 and 6.1.1.4'
P P 0.1023 0.0942 'International Tables Vol C Tables 4.2.6.8 and 6.1.1.4'

loop_
_geom_angle_atom_site_label_1
_geom_angle_atom_site_label_2
_geom_angle_atom_site_label_3
_geom_angle
O1 P1 C19 111.40(10)
O1 P1 C25 112.48(11)
C19 P1 C25 106.81(11)
O1 P1 C1 116.74(9)
C19 P1 C1 104.88(11)
C25 P1 C1 103.69(11)
O2 P2 C37 111.62(10)
O2 P2 C31 111.35(11)
C37 P2 C31 105.65(10)
O2 P2 C8 116.64(10)
C37 P2 C8 105.55(11)
C31 P2 C8 105.23(11)
C5 O3 C16 117.22(19)
C12 O4 C13 117.23(18)
C6 C1 C2 120.4(2)
C6 C1 P1 120.70(18)
C2 C1 P1 118.63(17)
C1 C2 C3 120.1(2)
C1 C2 H2B 120.0
C3 C2 H2B 120.0
C4 C3 C2 119.2(2)
C4 C3 H3A 120.4
C2 C3 H3A 120.4
C5 C4 C3 121.1(2)
C5 C4 H4A 119.5
C3 C4 H4A 119.5
C4 C5 O3 122.2(2)
C4 C5 C6 120.4(2)
O3 C5 C6 117.4(2)
C1 C6 C5 118.8(2)
C1 C6 C7 122.5(2)
C5 C6 C7 118.6(2)
C8 C7 C12 118.4(2)
C8 C7 C6 123.8(2)
C12 C7 C6 117.8(2)
C7 C8 C9 119.0(2)
C7 C8 P2 123.02(18)
C9 C8 P2 117.96(18)
C10 C9 C8 121.6(2)
C10 C9 H9A 119.2
C8 C9 H9A 119.2
C9 C10 C11 120.0(2)
C9 C10 H10A 120.0
C11 C10 H10A 120.0
C12 C11 C10 119.0(2)
C12 C11 H11A 120.5
C10 C11 H11A 120.5
C11 C12 O4 122.8(2)
C11 C12 C7 121.9(2)
O4 C12 C7 115.1(2)
O4 C13 C17 105.5(2)
O4 C13 C14 109.6(2)
C17 C13 C14 116.4(2)
O4 C13 H13A 108.4
C17 C13 H13A 108.4
C14 C13 H13A 108.4
C13 C14 C15 115.2(2)
C13 C14 H14A 108.5
C15 C14 H14A 108.5
C13 C14 H14B 108.5
C15 C14 H14B 108.5
H14A C14 H14B 107.5
C14 C15 C16 116.6(2)
C14 C15 H15A 108.2
C16 C15 H15A 108.2
C14 C15 H15B 108.2
C16 C15 H15B 108.2
H15A C15 H15B 107.3
O3 C16 C18 106.2(2)
O3 C16 C15 108.7(2)
C18 C16 C15 115.9(3)
O3 C16 H16A 108.6
C18 C16 H16A 108.6
C15 C16 H16A 108.6
C13 C17 H17A 109.5
C13 C17 H17B 109.5
H17A C17 H17B 109.5
C13 C17 H17C 109.5
H17A C17 H17C 109.5
H17B C17 H17C 109.5
C16 C18 H18A 109.5
C16 C18 H18B 109.5
H18A C18 H18B 109.5
C16 C18 H18C 109.5
H18A C18 H18C 109.5
H18B C18 H18C 109.5
C20 C19 C24 118.6(3)
C20 C19 P1 117.51(18)
C24 C19 P1 123.8(2)
C21 C20 C19 120.8(3)
C21 C20 H20A 119.6
C19 C20 H20A 119.6
C22 C21 C20 120.4(3)
C22 C21 H21A 119.8
C20 C21 H21A 119.8
C21 C22 C23 119.7(3)
C21 C22 H22A 120.1
C23 C22 H22A 120.1
C24 C23 C22 119.9(3)
C24 C23 H23A 120.1
C22 C23 H23A 120.1
C23 C24 C19 120.6(3)
C23 C24 H24A 119.7
C19 C24 H24A 119.7
C26 C25 C30 117.3(2)
C26 C25 P1 118.9(2)
C30 C25 P1 123.7(2)
C25 C26 C27 121.0(3)
C25 C26 H26A 119.5
C27 C26 H26A 119.5
C28 C27 C26 120.5(3)
C28 C27 H27A 119.8
C26 C27 H27A 119.8
C29 C28 C27 118.1(3)
C29 C28 H28A 120.9
C27 C28 H28A 120.9
C30 C29 C28 121.0(3)
C30 C29 H29A 119.5
C28 C29 H29A 119.5
C29 C30 C25 122.0(3)
C29 C30 H30A 119.0
C25 C30 H30A 119.0
C36 C31 C32 118.5(2)
C36 C31 P2 118.15(18)
C32 C31 P2 123.33(19)
C33 C32 C31 121.0(3)
C33 C32 H32A 119.5
C31 C32 H32A 119.5
C32 C33 C34 118.7(3)
C32 C33 H33A 120.6
C34 C33 H33A 120.6
C35 C34 C33 120.9(3)
C35 C34 H34A 119.6
C33 C34 H34A 119.6
C36 C35 C34 119.2(3)
C36 C35 H35A 120.4
C34 C35 H35A 120.4
C35 C36 C31 121.5(3)
C35 C36 H36A 119.2
C31 C36 H36A 119.2
C42 C37 C38 118.2(2)
C42 C37 P2 118.77(19)
C38 C37 P2 122.73(19)
C39 C38 C37 121.1(2)
C39 C38 H38A 119.4
C37 C38 H38A 119.4
C38 C39 C40 119.1(3)
C38 C39 H39A 120.5
C40 C39 H39A 120.5
C41 C40 C39 120.5(3)
C41 C40 H40A 119.8
C39 C40 H40A 119.8
C40 C41 C42 120.6(3)
C40 C41 H41A 119.7
C42 C41 H41A 119.7
C41 C42 C37 120.4(3)
C41 C42 H42A 119.8
C37 C42 H42A 119.8
C44 O6 C45 123.4(3)
C44 C43 H43A 109.5
C44 C43 H43B 109.5
H43A C43 H43B 109.5
C44 C43 H43C 109.5
H43A C43 H43C 109.5
H43B C43 H43C 109.5
O5 C44 O6 119.4(4)
O5 C44 C43 127.4(4)
O6 C44 C43 111.9(3)
C46 C45 O6 104.3(3)
C46 C45 H45A 110.9
O6 C45 H45A 110.9
C46 C45 H45B 110.9
O6 C45 H45B 110.9
H45A C45 H45B 108.9
C45 C46 H46A 109.5
C45 C46 H46B 109.5
H46A C46 H46B 109.5
C45 C46 H46C 109.5
H46A C46 H46C 109.5
H46B C46 H46C 109.5

loop_
_geom_bond_atom_site_label_1
_geom_bond_atom_site_label_2
_geom_bond_distance
P1 O1 1.4772(15)
P1 C19 1.802(3)
P1 C25 1.806(2)
P1 C1 1.822(2)
P2 O2 1.4829(16)
P2 C37 1.812(2)
P2 C31 1.813(2)
P2 C8 1.819(2)
O3 C5 1.379(3)
O3 C16 1.459(3)
O4 C12 1.388(3)
O4 C13 1.451(3)
C1 C6 1.386(3)
C1 C2 1.390(3)
C2 C3 1.391(3)
C2 H2B 0.9300
C3 C4 1.375(3)
C3 H3A 0.9300
C4 C5 1.374(3)
C4 H4A 0.9300
C5 C6 1.396(3)
C6 C7 1.493(3)
C7 C8 1.392(3)
C7 C12 1.401(3)
C8 C9 1.391(3)
C9 C10 1.372(3)
C9 H9A 0.9300
C10 C11 1.381(3)
C10 H10A 0.9300
C11 C12 1.375(3)
C11 H11A 0.9300
C13 C17 1.504(3)
C13 C14 1.508(3)
C13 H13A 0.9800
C14 C15 1.519(4)
C14 H14A 0.9700
C14 H14B 0.9700
C15 C16 1.527(4)
C15 H15A 0.9700
C15 H15B 0.9700
C16 C18 1.493(3)
C16 H16A 0.9800
C17 H17A 0.9600
C17 H17B 0.9600
C17 H17C 0.9600
C18 H18A 0.9600
C18 H18B 0.9600
C18 H18C 0.9600
C19 C20 1.379(3)
C19 C24 1.380(3)
C20 C21 1.375(4)
C20 H20A 0.9300
C21 C22 1.361(3)
C21 H21A 0.9300
C22 C23 1.383(4)
C22 H22A 0.9300
C23 C24 1.378(4)
C23 H23A 0.9300
C24 H24A 0.9300
C25 C26 1.367(3)
C25 C30 1.372(3)
C26 C27 1.385(4)
C26 H26A 0.9300
C27 C28 1.375(4)
C27 H27A 0.9300
C28 C29 1.363(4)
C28 H28A 0.9300
C29 C30 1.358(3)
C29 H29A 0.9300
C30 H30A 0.9300
C31 C36 1.376(3)
C31 C32 1.386(3)
C32 C33 1.379(3)
C32 H32A 0.9300
C33 C34 1.380(4)
C33 H33A 0.9300
C34 C35 1.378(4)
C34 H34A 0.9300
C35 C36 1.365(3)
C35 H35A 0.9300
C36 H36A 0.9300
C37 C42 1.388(3)
C37 C38 1.389(3)
C38 C39 1.384(3)
C38 H38A 0.9300
C39 C40 1.387(4)
C39 H39A 0.9300
C40 C41 1.353(4)
C40 H40A 0.9300
C41 C42 1.384(3)
C41 H41A 0.9300
C42 H42A 0.9300
O5 C44 1.210(4)
O6 C44 1.331(4)
O6 C45 1.561(4)
C43 C44 1.447(4)
C43 H43A 0.9600
C43 H43B 0.9600
C43 H43C 0.9600
C45 C46 1.376(4)
C45 H45A 0.9700
C45 H45B 0.9700
C46 H46A 0.9600
C46 H46B 0.9600
C46 H46C 0.9600

loop_
_geom_torsion_atom_site_label_1
_geom_torsion_atom_site_label_2
_geom_torsion_atom_site_label_3
_geom_torsion_atom_site_label_4
_geom_torsion
O1 P1 C1 C6 -40.5(2)
C19 P1 C1 C6 -164.32(18)
C25 P1 C1 C6 83.8(2)
O1 P1 C1 C2 144.88(18)
C19 P1 C1 C2 21.1(2)
C25 P1 C1 C2 -90.8(2)
C6 C1 C2 C3 -1.4(4)
P1 C1 C2 C3 173.28(19)
C1 C2 C3 C4 -1.4(4)
C2 C3 C4 C5 1.7(4)
C3 C4 C5 O3 178.5(2)
C3 C4 C5 C6 0.9(4)
C16 O3 C5 C4 44.6(3)
C16 O3 C5 C6 -137.7(2)
C2 C1 C6 C5 3.8(3)
P1 C1 C6 C5 -170.69(18)
C2 C1 C6 C7 179.2(2)
P1 C1 C6 C7 4.7(3)
C4 C5 C6 C1 -3.6(4)
O3 C5 C6 C1 178.6(2)
C4 C5 C6 C7 -179.2(2)
O3 C5 C6 C7 3.0(3)
C1 C6 C7 C8 84.2(3)
C5 C6 C7 C8 -100.4(3)
C1 C6 C7 C12 -97.0(3)
C5 C6 C7 C12 78.4(3)
C12 C7 C8 C9 0.9(3)
C6 C7 C8 C9 179.6(2)
C12 C7 C8 P2 -179.66(17)
C6 C7 C8 P2 -0.9(3)
O2 P2 C8 C7 -25.4(2)
C37 P2 C8 C7 99.1(2)
C31 P2 C8 C7 -149.40(19)
O2 P2 C8 C9 154.04(17)
C37 P2 C8 C9 -81.4(2)
C31 P2 C8 C9 30.1(2)
C7 C8 C9 C10 0.3(4)
P2 C8 C9 C10 -179.22(19)
C8 C9 C10 C11 0.0(4)
C9 C10 C11 C12 -1.4(4)
C10 C11 C12 O4 178.4(2)
C10 C11 C12 C7 2.6(4)
C13 O4 C12 C11 44.2(3)
C13 O4 C12 C7 -139.7(2)
C8 C7 C12 C11 -2.3(3)
C6 C7 C12 C11 178.8(2)
C8 C7 C12 O4 -178.49(19)
C6 C7 C12 O4 2.7(3)
C12 O4 C13 C17 -162.4(2)
C12 O4 C13 C14 71.6(3)
O4 C13 C14 C15 60.6(3)
C17 C13 C14 C15 -58.9(3)
C13 C14 C15 C16 -124.6(3)
C5 O3 C16 C18 -167.1(2)
C5 O3 C16 C15 67.6(3)
C14 C15 C16 O3 64.1(3)
C14 C15 C16 C18 -55.4(3)
O1 P1 C19 C20 -58.1(2)
C25 P1 C19 C20 178.73(19)
C1 P1 C19 C20 69.1(2)
O1 P1 C19 C24 118.1(2)
C25 P1 C19 C24 -5.1(2)
C1 P1 C19 C24 -114.7(2)
C24 C19 C20 C21 0.6(4)
P1 C19 C20 C21 177.0(2)
C19 C20 C21 C22 -0.3(4)
C20 C21 C22 C23 -0.5(5)
C21 C22 C23 C24 1.0(5)
C22 C23 C24 C19 -0.7(5)
C20 C19 C24 C23 -0.1(4)
P1 C19 C24 C23 -176.2(2)
O1 P1 C25 C26 -5.7(3)
C19 P1 C25 C26 116.8(2)
C1 P1 C25 C26 -132.7(2)
O1 P1 C25 C30 171.9(2)
C19 P1 C25 C30 -65.6(2)
C1 P1 C25 C30 44.9(2)
C30 C25 C26 C27 1.8(4)
P1 C25 C26 C27 179.5(2)
C25 C26 C27 C28 0.6(5)
C26 C27 C28 C29 -1.8(5)
C27 C28 C29 C30 0.6(5)
C28 C29 C30 C25 1.9(5)
C26 C25 C30 C29 -3.0(4)
P1 C25 C30 C29 179.3(2)
O2 P2 C31 C36 -37.4(2)
C37 P2 C31 C36 -158.7(2)
C8 P2 C31 C36 89.9(2)
O2 P2 C31 C32 142.5(2)
C37 P2 C31 C32 21.2(3)
C8 P2 C31 C32 -90.2(2)
C36 C31 C32 C33 -1.0(4)
P2 C31 C32 C33 179.1(2)
C31 C32 C33 C34 4.4(5)
C32 C33 C34 C35 -5.8(5)
C33 C34 C35 C36 3.7(5)
C34 C35 C36 C31 -0.2(4)
C32 C31 C36 C35 -1.1(4)
P2 C31 C36 C35 178.8(2)
O2 P2 C37 C42 -63.8(2)
C31 P2 C37 C42 57.4(2)
C8 P2 C37 C42 168.58(19)
O2 P2 C37 C38 110.1(2)
C31 P2 C37 C38 -128.8(2)
C8 P2 C37 C38 -17.6(2)
C42 C37 C38 C39 -2.5(4)
P2 C37 C38 C39 -176.33(19)
C37 C38 C39 C40 0.7(4)
C38 C39 C40 C41 0.0(4)
C39 C40 C41 C42 1.2(4)
C40 C41 C42 C37 -3.0(4)
C38 C37 C42 C41 3.6(4)
P2 C37 C42 C41 177.73(19)
C45 O6 C44 O5 2.9(6)
C45 O6 C44 C43 -165.4(3)
C44 O6 C45 C46 -93.1(4)
